data_7151179
loop_
_publ_author_name
'Davies, Stephen G.'
'Russell, Angela J.'
'Sheppard, Ruth L.'
'Smith, Andrew D.'
'Thomson, James E.'

_publ_section_title
;
 Evaluating beta-amino acids as enantioselective organocatalysts of the
 Hajos-Parrish-Eder-Sauer-Wiechert reaction.
;
_journal_issue 19
_journal_name_full 'Organic &amp; biomolecular chemistry'
_journal_page_first 3190
_journal_page_last 3200
_journal_paper_doi 10.1039/b711171a
_journal_volume 5
_journal_year 2007
_chemical_formula_moiety 'C11 H16 O3'
_chemical_formula_sum 'C11 H16 O3'
_chemical_formula_weight 196.25
_space_group_IT_number 14
_symmetry_cell_setting monoclinic
_symmetry_Int_Tables_number 14
_symmetry_space_group_name_Hall '-P 2ybc'
_symmetry_space_group_name_H-M 'P 1 21/c 1'
_atom_sites_solution_hydrogens geom
_atom_sites_solution_primary direct
_audit_creation_date 05-05-06
_audit_creation_method CRYSTALS_ver_12-03-99
_cell_angle_alpha 90
_cell_angle_beta 94.874(1)
_cell_angle_gamma 90
_cell_formula_units_Z 4
_cell_length_a 6.9811(2)
_cell_length_b 7.5933(2)
_cell_length_c 19.5994(6)
_cell_measurement_reflns_used 2349
_cell_measurement_temperature 190
_cell_measurement_theta_max 27
_cell_measurement_theta_min 5
_cell_volume 1035.20(5)
_computing_cell_refinement
;
Denzo/Scalepack (Otwinowski & Minor, 1996)
;
_computing_data_collection
;
COLLECT (Nonius BV, 1997)
;
_computing_data_reduction
;
Denzo/Scalepack (Otwinowski & Minor, 1996)
;
_computing_molecular_graphics
;
CAMERON (Watkin et al 1996)
;
_computing_publication_material
;
CRYSTALS (Watkin et al 2001)
;
_computing_structure_refinement
;
CRYSTALS (Watkin et al 2001)
;
_computing_structure_solution
;
SIR92 (Altomare et al, 1994)
;
_diffrn_ambient_temperature 190
_diffrn_measured_fraction_theta_full 0.992
_diffrn_measured_fraction_theta_max 0.989
_diffrn_measurement_device_type
;
Enraf Nonius Kappa CCD
;
_diffrn_measurement_method \w
_diffrn_radiation_monochromator graphite
_diffrn_radiation_type 'Mo K\a'
_diffrn_radiation_wavelength 0.71073
_diffrn_reflns_av_R_equivalents 0.01
_diffrn_reflns_limit_h_max 9
_diffrn_reflns_limit_h_min -8
_diffrn_reflns_limit_k_max 9
_diffrn_reflns_limit_k_min -9
_diffrn_reflns_limit_l_max 25
_diffrn_reflns_limit_l_min -25
_diffrn_reflns_number 4527
_diffrn_reflns_theta_full 26.930
_diffrn_reflns_theta_max 27.480
_diffrn_reflns_theta_min 5.213
_diffrn_standards_decay_% 0.00
_diffrn_standards_interval_count 0
_diffrn_standards_interval_time 0
_diffrn_standards_number 0
_exptl_absorpt_coefficient_mu 0.090
_exptl_absorpt_correction_T_max 0.98
_exptl_absorpt_correction_T_min 0.98
_exptl_absorpt_correction_type multi-scan
_exptl_absorpt_process_details
;
Denzo/Scalepack (Otwinowski & Minor, 1996)
;
_exptl_crystal_colour ' colourless '
_exptl_crystal_density_diffrn 1.259
_exptl_crystal_description ' block '
_exptl_crystal_F_000 424.000
_exptl_crystal_size_max 0.20
_exptl_crystal_size_mid 0.20
_exptl_crystal_size_min 0.20
_refine_diff_density_max 0.25
_refine_diff_density_min -0.24
_refine_ls_extinction_method None
_refine_ls_goodness_of_fit_ref 1.0967
_refine_ls_hydrogen_treatment constr
_refine_ls_matrix_type full
_refine_ls_number_parameters 127
_refine_ls_number_reflns 1610
_refine_ls_R_factor_all 0.0591
_refine_ls_R_factor_gt 0.0391
_refine_ls_shift/su_max 0.000351
_refine_ls_structure_factor_coef F
_refine_ls_weighting_details
;
Method = Prince modified Chebychev polynomial, (Watkin, 1994)
W = [weight] * [1-(deltaF/6*sigmaF)^2]^2

0.703 0.418 0.352
;
_refine_ls_weighting_scheme calc
_refine_ls_wR_factor_all 0.0665
_refine_ls_wR_factor_gt 0.0480
_refine_ls_wR_factor_ref 0.0480
_reflns_limit_h_max 9
_reflns_limit_h_min -9
_reflns_limit_k_max 9
_reflns_limit_k_min 0
_reflns_limit_l_max 25
_reflns_limit_l_min 0
_reflns_number_gt 1610
_reflns_number_total 2341
_reflns_threshold_expression I>3.00u(I)
_cod_data_source_file b711171a.txt
_cod_data_source_block CRYSTALS_cif
_cod_original_sg_symbol_H-M 'P 21/c'
_cod_database_code 7151179

loop_
_symmetry_equiv_pos_as_xyz
x,y,z
-x,-y,-z
-x,y+1/2,-z+1/2
x,-y+1/2,z+1/2

loop_
_atom_site_label
_atom_site_type_symbol
_atom_site_fract_x
_atom_site_fract_y
_atom_site_fract_z
_atom_site_U_iso_or_equiv
_atom_site_occupancy
_atom_site_adp_type
_atom_site_attached_hydrogens
C1 C 0.37728(19) -0.23384(19) 0.63171(7) 0.0257 1.0000 Uani .
C2 C 0.3040(2) -0.13504(19) 0.56777(7) 0.0261 1.0000 Uani .
C3 C 0.2773(2) 0.05401(19) 0.58976(7) 0.0262 1.0000 Uani .
C4 C 0.0895(2) 0.05525(19) 0.62772(7) 0.0259 1.0000 Uani .
C5 C 0.1155(2) -0.0641(2) 0.69046(7) 0.0321 1.0000 Uani .
C6 C 0.1958(2) -0.2454(2) 0.67373(8) 0.0329 1.0000 Uani .
O7 O -0.06115(15) -0.02293(15) 0.58371(5) 0.0341 1.0000 Uani .
C8 C 0.0359(2) 0.2426(2) 0.64616(8) 0.0337 1.0000 Uani .
C9 C 0.4595(2) 0.0838(2) 0.63866(8) 0.0305 1.0000 Uani .
C10 C 0.5061(2) -0.0965(2) 0.66907(7) 0.0271 1.0000 Uani .
O11 O 0.62376(15) -0.12674(17) 0.71673(5) 0.0377 1.0000 Uani .
O12 O 0.26844(17) -0.19737(16) 0.51114(5) 0.0397 1.0000 Uani .
C13 C 0.4679(2) -0.4129(2) 0.62132(8) 0.0341 1.0000 Uani .
C14 C 0.6447(3) -0.4056(2) 0.5810(1) 0.0440 1.0000 Uani .
H31 H 0.2644 0.1463 0.5526 0.0321 1.0000 Uiso .
H51 H 0.2061 -0.0058 0.7264 0.0399 1.0000 Uiso .
H52 H -0.0129 -0.0792 0.7101 0.0399 1.0000 Uiso .
H61 H 0.2310 -0.3108 0.7177 0.0413 1.0000 Uiso .
H62 H 0.0921 -0.3136 0.6464 0.0413 1.0000 Uiso .
H81 H -0.0846 0.2420 0.6708 0.0416 1.0000 Uiso .
H82 H 0.1423 0.2972 0.6768 0.0416 1.0000 Uiso .
H83 H 0.0134 0.3155 0.6036 0.0416 1.0000 Uiso .
H91 H 0.4341 0.1712 0.6755 0.0377 1.0000 Uiso .
H92 H 0.5688 0.1295 0.6133 0.0377 1.0000 Uiso .
H131 H 0.5069 -0.4659 0.6673 0.0425 1.0000 Uiso .
H132 H 0.3700 -0.4910 0.5962 0.0425 1.0000 Uiso .
H141 H 0.6987 -0.5265 0.5753 0.0549 1.0000 Uiso .
H142 H 0.7462 -0.3291 0.6052 0.0549 1.0000 Uiso .
H143 H 0.6093 -0.3542 0.5341 0.0549 1.0000 Uiso .
H71 H -0.1080 0.0592 0.5467 0.0500 1.0000 Uiso .

loop_
_atom_site_aniso_label
_atom_site_aniso_U_11
_atom_site_aniso_U_22
_atom_site_aniso_U_33
_atom_site_aniso_U_23
_atom_site_aniso_U_13
_atom_site_aniso_U_12
C1 0.0260(7) 0.0252(7) 0.0251(7) 0.0025(6) -0.0016(5) 0.0004(6)
C2 0.0264(7) 0.0270(7) 0.0244(7) 0.0008(6) -0.0007(5) 0.0020(6)
C3 0.0309(7) 0.0245(7) 0.0229(6) 0.0019(5) 0.0015(5) 0.0013(5)
C4 0.0230(6) 0.0296(7) 0.0245(7) 0.0002(6) -0.0022(5) 0.0003(6)
C5 0.0267(7) 0.0443(9) 0.0255(7) 0.0075(7) 0.0028(5) 0.0026(6)
C6 0.0275(7) 0.0360(8) 0.0350(8) 0.0136(7) 0.0020(6) -0.0014(6)
O7 0.0290(5) 0.0344(6) 0.0364(6) 0.0010(5) -0.0107(4) -0.0020(4)
C8 0.0293(7) 0.0365(9) 0.0348(8) -0.0059(7) 0.0006(6) 0.0062(6)
C9 0.0272(7) 0.0287(7) 0.0357(8) -0.0038(6) 0.0032(6) -0.0029(6)
C10 0.0226(6) 0.0343(8) 0.0247(7) -0.0031(6) 0.0030(5) 0.0002(6)
O11 0.0295(5) 0.0515(7) 0.0304(6) -0.0035(5) -0.0080(4) 0.0031(5)
O12 0.0523(7) 0.0381(6) 0.0266(6) -0.0064(5) -0.0091(5) 0.0131(5)
C13 0.0371(8) 0.0250(7) 0.0387(8) 0.0048(6) -0.0043(6) 0.0043(6)
C14 0.0387(9) 0.0335(8) 0.0592(11) -0.0068(8) 0.0017(8) 0.0068(7)

loop_
_atom_type_symbol
_atom_type_scat_dispersion_real
_atom_type_scat_dispersion_imag
_atom_type_scat_Cromer_Mann_a1
_atom_type_scat_Cromer_Mann_b1
_atom_type_scat_Cromer_Mann_a2
_atom_type_scat_Cromer_Mann_b2
_atom_type_scat_Cromer_Mann_a3
_atom_type_scat_Cromer_Mann_b3
_atom_type_scat_Cromer_Mann_a4
_atom_type_scat_Cromer_Mann_b4
_atom_type_scat_Cromer_Mann_c
_atom_type_scat_source
'C ' 0.0033 0.0016 2.3100 20.8439 1.0200 10.2075 1.5886 0.5687 0.8650 51.6512 0.2156 International_Tables_Vol_IV_Table_2.2B
'H ' 0.0000 0.0000 0.4930 10.5109 0.3229 26.1257 0.1402 3.1424 0.0408 57.7998 0.0030 International_Tables_Vol_IV_Table_2.2B
'O ' 0.0106 0.0060 3.0485 13.2771 2.2868 5.7011 1.5463 0.3239 0.8670 32.9089 0.2508 International_Tables_Vol_IV_Table_2.2B

loop_
_geom_angle_atom_site_label_1
_geom_angle_site_symmetry_1
_geom_angle_atom_site_label_2
_geom_angle_site_symmetry_2
_geom_angle_atom_site_label_3
_geom_angle_site_symmetry_3
_geom_angle
_geom_angle_publ_flag
C2 . C1 . C6 . 103.36(11) yes
C2 . C1 . C10 . 101.71(11) yes
C6 . C1 . C10 . 104.83(12) yes
C2 . C1 . C13 . 116.61(12) yes
C6 . C1 . C13 . 112.53(13) yes
C10 . C1 . C13 . 116.19(11) yes
C1 . C2 . C3 . 105.99(11) yes
C1 . C2 . O12 . 126.40(13) yes
C3 . C2 . O12 . 127.56(13) yes
C2 . C3 . C4 . 105.66(11) yes
C2 . C3 . C9 . 101.56(11) yes
C4 . C3 . C9 . 112.61(11) yes
C2 . C3 . H31 . 117.288 no
C4 . C3 . H31 . 108.200 no
C9 . C3 . H31 . 111.410 no
C3 . C4 . C5 . 109.46(11) yes
C3 . C4 . O7 . 108.31(11) yes
C5 . C4 . O7 . 105.68(12) yes
C3 . C4 . C8 . 110.62(12) yes
C5 . C4 . C8 . 112.24(12) yes
O7 . C4 . C8 . 110.35(11) yes
C4 . C5 . C6 . 112.45(12) yes
C4 . C5 . H51 . 109.117 no
C6 . C5 . H51 . 108.940 no
C4 . C5 . H52 . 108.979 no
C6 . C5 . H52 . 109.367 no
H51 . C5 . H52 . 107.887 no
C1 . C6 . C5 . 112.81(12) yes
C1 . C6 . H61 . 109.113 no
C5 . C6 . H61 . 109.077 no
C1 . C6 . H62 . 108.955 no
C5 . C6 . H62 . 108.466 no
H61 . C6 . H62 . 108.318 no
C4 . O7 . H71 . 111.107 no
C4 . C8 . H81 . 110.071 no
C4 . C8 . H82 . 110.092 no
H81 . C8 . H82 . 108.786 no
C4 . C8 . H83 . 110.053 no
H81 . C8 . H83 . 108.857 no
H82 . C8 . H83 . 108.948 no
C3 . C9 . C10 . 104.49(11) yes
C3 . C9 . H91 . 110.826 no
C10 . C9 . H91 . 110.959 no
C3 . C9 . H92 . 111.314 no
C10 . C9 . H92 . 111.009 no
H91 . C9 . H92 . 108.254 no
C1 . C10 . C9 . 109.30(11) yes
C1 . C10 . O11 . 125.04(14) yes
C9 . C10 . O11 . 125.64(14) yes
C1 . C13 . C14 . 113.68(13) yes
C1 . C13 . H131 . 108.820 no
C14 . C13 . H131 . 108.093 no
C1 . C13 . H132 . 108.737 no
C14 . C13 . H132 . 108.393 no
H131 . C13 . H132 . 109.037 no
C13 . C14 . H141 . 110.706 no
C13 . C14 . H142 . 110.279 no
H141 . C14 . H142 . 108.974 no
C13 . C14 . H143 . 109.893 no
H141 . C14 . H143 . 108.544 no
H142 . C14 . H143 . 108.390 no

loop_
_geom_bond_atom_site_label_1
_geom_bond_site_symmetry_1
_geom_bond_atom_site_label_2
_geom_bond_site_symmetry_2
_geom_bond_distance
_geom_bond_publ_flag
C1 . C2 . 1.5120(18) yes
C1 . C6 . 1.571(2) yes
C1 . C10 . 1.5237(19) yes
C1 . C13 . 1.521(2) yes
C2 . C3 . 1.515(2) yes
C2 . O12 . 1.2127(17) yes
C3 . C4 . 1.561(2) yes
C3 . C9 . 1.5430(19) yes
C3 . H31 . 1.009 no
C4 . C5 . 1.526(2) yes
C4 . O7 . 1.4312(17) yes
C4 . C8 . 1.522(2) yes
C5 . C6 . 1.532(2) yes
C5 . H51 . 1.009 no
C5 . H52 . 1.011 no
C6 . H61 . 1.007 no
C6 . H62 . 1.007 no
O7 . H71 . 0.990 no
C8 . H81 . 1.005 no
C8 . H82 . 1.004 no
C8 . H83 . 1.003 no
C9 . C10 . 1.517(2) yes
C9 . H91 . 1.008 no
C9 . H92 . 1.007 no
C10 . O11 . 1.2121(17) yes
C13 . C14 . 1.522(2) yes
C13 . H131 . 1.003 no
C13 . H132 . 1.002 no
C14 . H141 . 1.002 no
C14 . H142 . 1.004 no
C14 . H143 . 1.009 no

loop_
_cod_related_entry_id
_cod_related_entry_database
_cod_related_entry_code
1 ChemSpider 21140953
